data_7707141
loop_
_publ_author_name
'Tamm, Nadezhda B.'
'Markov, Vitaliy Yu'
'Troyanov, Sergey I.'

_publ_section_title
;
 Trifluoromethyl derivatives of pentagon-fused C<sub>60</sub>:
 <sup>1809</sup>C<sub>60</sub>(CF<sub>3</sub>)<sub>n</sub> (n = 10, 12,
 14, 16).
;
_journal_issue 17
_journal_name_full 'Dalton transactions (Cambridge, England : 2003)'
_journal_page_first 5765
_journal_page_last 5769
_journal_paper_doi 10.1039/d1dt00493j
_journal_volume 50
_journal_year 2021
_chemical_formula_sum 'C79 H8 F36'
_chemical_formula_weight 1640.85
_space_group_crystal_system monoclinic
_space_group_IT_number 14
_space_group_name_Hall '-P 2ybc'
_space_group_name_H-M_alt 'P 1 21/c 1'
_atom_sites_solution_hydrogens geom
_atom_sites_solution_secondary difmap
_audit_creation_method SHELXL-2014/7
_audit_update_record
;
2021-03-29 deposited with the CCDC.	2021-03-30 downloaded from the CCDC.
;
_cell_angle_alpha 90
_cell_angle_beta 97.870(10)
_cell_angle_gamma 90
_cell_formula_units_Z 4
_cell_length_a 18.1610(10)
_cell_length_b 12.3800(10)
_cell_length_c 24.609(2)
_cell_measurement_reflns_used 3900
_cell_measurement_temperature 100(2)
_cell_measurement_theta_max 29
_cell_measurement_theta_min 4
_cell_volume 5480.8(7)
_computing_cell_refinement XDS
_computing_data_collection XDS
_computing_data_reduction XDS
_computing_molecular_graphics fotoshopCS-6
_computing_publication_material Word2007
_computing_structure_refinement 'SHELXL-2014/7 (Sheldrick, 2014)'
_computing_structure_solution SHELXD
_diffrn_ambient_temperature 100(2)
_diffrn_measured_fraction_theta_full 0.915
_diffrn_measured_fraction_theta_max 0.722
_diffrn_measurement_device_type Pilatus2M
_diffrn_measurement_method HPC
_diffrn_radiation_type synchrotron
_diffrn_radiation_wavelength 0.8266
_diffrn_reflns_av_R_equivalents 0.1895
_diffrn_reflns_av_unetI/netI 0.1613
_diffrn_reflns_Laue_measured_fraction_full 0.915
_diffrn_reflns_Laue_measured_fraction_max 0.722
_diffrn_reflns_limit_h_max 21
_diffrn_reflns_limit_h_min -21
_diffrn_reflns_limit_k_max 16
_diffrn_reflns_limit_k_min -16
_diffrn_reflns_limit_l_max 34
_diffrn_reflns_limit_l_min -33
_diffrn_reflns_number 62085
_diffrn_reflns_point_group_measured_fraction_full 0.915
_diffrn_reflns_point_group_measured_fraction_max 0.722
_diffrn_reflns_theta_full 29.450
_diffrn_reflns_theta_max 36.706
_diffrn_reflns_theta_min 1.943
_diffrn_source 'BL 14.2 PSF, BESSY, Berlin, Germany'
_exptl_absorpt_coefficient_mu 0.320
_exptl_absorpt_correction_type none
_exptl_crystal_colour orange
_exptl_crystal_density_diffrn 1.989
_exptl_crystal_description needle
_exptl_crystal_F_000 3224
_exptl_crystal_size_max 0.030
_exptl_crystal_size_mid 0.010
_exptl_crystal_size_min 0.010
_refine_diff_density_max 0.791
_refine_diff_density_min -0.490
_refine_diff_density_rms 0.106
_refine_ls_extinction_method none
_refine_ls_goodness_of_fit_ref 1.017
_refine_ls_hydrogen_treatment constr
_refine_ls_matrix_type full
_refine_ls_number_parameters 1025
_refine_ls_number_reflns 12528
_refine_ls_number_restraints 36
_refine_ls_restrained_S_all 1.020
_refine_ls_R_factor_all 0.2691
_refine_ls_R_factor_gt 0.1146
_refine_ls_shift/su_max 0.008
_refine_ls_shift/su_mean 0.000
_refine_ls_structure_factor_coef Fsqd
_refine_ls_weighting_details 'w=1/[\s^2^(Fo^2^)+(0.1200P)^2^] where P=(Fo^2^+2Fc^2^)/3'
_refine_ls_weighting_scheme calc
_refine_ls_wR_factor_gt 0.2366
_refine_ls_wR_factor_ref 0.2729
_reflns_Friedel_coverage 0.000
_reflns_number_gt 4736
_reflns_number_total 12528
_reflns_threshold_expression 'I > 2\s(I)'
_cod_data_source_file d1dt00493j2.cif
_cod_data_source_block 60sbm4p7p1_2
_cod_depositor_comments 'Adding full bibliography for 7707141--7707143.cif.'
_cod_original_sg_symbol_H-M 'P 21/c'
_cod_database_code 7707141
_shelx_shelxl_version_number 2014/7
_shelx_space_group_comment
;
The symmetry employed for this shelxl refinement is uniquely defined
by the following loop, which should always be used as a source of
symmetry information in preference to the above space-group names.
They are only intended as comments.
;
_shelx_estimated_absorpt_t_min 0.294
_shelx_estimated_absorpt_t_max 1.000

loop_
_space_group_symop_operation_xyz
'x, y, z'
'-x, y+1/2, -z+1/2'
'-x, -y, -z'
'x, -y-1/2, z-1/2'

loop_
_atom_site_label
_atom_site_type_symbol
_atom_site_fract_x
_atom_site_fract_y
_atom_site_fract_z
_atom_site_U_iso_or_equiv
_atom_site_adp_type
_atom_site_occupancy
_atom_site_site_symmetry_order
_atom_site_calc_flag
_atom_site_refinement_flags_posn
_atom_site_refinement_flags_adp
_atom_site_refinement_flags_occupancy
_atom_site_disorder_assembly
_atom_site_disorder_group
F1 F 0.5729(2) 0.5168(3) 0.06535(16) 0.0556(11) Uani 1 1 d . . . . .
F2 F 0.6576(2) 0.6326(3) 0.05310(16) 0.0555(11) Uani 1 1 d . . . . .
F3 F 0.5677(2) 0.6017(3) -0.01068(15) 0.0580(11) Uani 1 1 d . . . . .
F4 F 0.7077(2) 0.4885(3) 0.12472(16) 0.0608(12) Uani 1 1 d . . . . .
F5 F 0.7525(2) 0.3302(4) 0.13560(15) 0.0639(13) Uani 1 1 d . . . . .
F6 F 0.6344(3) 0.3529(3) 0.12229(15) 0.0588(12) Uani 1 1 d . . . . .
F7 F 0.5552(3) -0.1033(3) -0.03203(15) 0.0630(12) Uani 1 1 d . . . . .
F8 F 0.5031(2) -0.1292(3) -0.11440(15) 0.0516(11) Uani 1 1 d . . . . .
F9 F 0.4550(3) -0.0183(3) -0.06220(16) 0.0566(11) Uani 1 1 d . . . . .
F10 F 0.4242(2) 0.0120(3) -0.17016(15) 0.0562(11) Uani 1 1 d . . . . .
F11 F 0.3999(2) 0.1489(3) -0.12204(17) 0.0564(11) Uani 1 1 d . . . . .
F12 F 0.4262(2) 0.1691(3) -0.20394(15) 0.0555(11) Uani 1 1 d . . . . .
F13 F 0.4312(3) 0.3731(3) -0.19622(17) 0.0586(12) Uani 1 1 d . . . . .
F14 F 0.4751(2) 0.3445(3) -0.27208(15) 0.0556(12) Uani 1 1 d . . . . .
F15 F 0.4994(2) 0.4918(3) -0.22691(16) 0.0583(11) Uani 1 1 d . . . . .
F16 F 0.6089(2) 0.6965(3) -0.09427(17) 0.0626(12) Uani 1 1 d . . . . .
F17 F 0.5917(2) 0.6551(3) -0.17840(16) 0.0581(11) Uani 1 1 d . . . . .
F18 F 0.5141(2) 0.6003(3) -0.12595(17) 0.0546(11) Uani 1 1 d . . . . .
F19 F 0.8233(2) 0.0163(3) 0.09669(15) 0.0568(11) Uani 1 1 d . . . . .
F20 F 0.8638(3) 0.1690(4) 0.12830(16) 0.0720(14) Uani 1 1 d . . . . .
F21 F 0.7488(3) 0.1258(4) 0.12742(16) 0.0660(13) Uani 1 1 d . . . . .
F22 F 0.6851(3) -0.1924(4) -0.02461(18) 0.0795(16) Uani 1 1 d . . . . .
F23 F 0.6916(3) -0.0943(3) 0.04742(17) 0.0642(12) Uani 1 1 d . . . . .
F24 F 0.7895(3) -0.1452(3) 0.01740(18) 0.0657(13) Uani 1 1 d . . . . .
F25 F 0.8434(2) 0.4963(3) -0.28457(16) 0.0549(11) Uani 1 1 d . . . . .
F26 F 0.8360(2) 0.6261(3) -0.22727(17) 0.0613(12) Uani 1 1 d . . . . .
F27 F 0.7377(2) 0.5694(3) -0.27759(17) 0.0612(12) Uani 1 1 d . . . . .
F28 F 0.8537(3) 0.6955(4) -0.0510(2) 0.0702(13) Uani 1 1 d . . . . .
F29 F 0.9579(2) 0.6146(4) -0.05453(18) 0.0657(13) Uani 1 1 d . . . . .
F30 F 0.8940(3) 0.6750(4) -0.12888(18) 0.0669(13) Uani 1 1 d . . . . .
F31 F 0.9449(2) -0.1064(4) -0.12963(17) 0.0662(13) Uani 1 1 d . . . . .
F32 F 1.0195(3) 0.0228(4) -0.1043(2) 0.0746(14) Uani 1 1 d . . . . .
F33 F 0.9675(3) -0.0643(4) -0.04496(17) 0.0744(14) Uani 1 1 d . . . . .
F34 F 0.8316(2) -0.1604(3) -0.19982(16) 0.0589(12) Uani 1 1 d . . . . .
F35 F 0.7144(3) -0.1839(4) -0.20242(17) 0.0626(12) Uani 1 1 d . . . . .
F36 F 0.7563(2) -0.1010(3) -0.26772(14) 0.0567(11) Uani 1 1 d . . . . .
C1 C 0.6050(4) 0.2909(6) -0.0164(3) 0.0470(19) Uani 1 1 d . . . . .
C2 C 0.5725(4) 0.2111(6) -0.0504(3) 0.0453(18) Uani 1 1 d . . . . .
C3 C 0.5428(4) 0.2342(6) -0.1055(3) 0.0416(17) Uani 1 1 d . . . . .
C4 C 0.5596(4) 0.3317(5) -0.1279(3) 0.0401(17) Uani 1 1 d . . . . .
C5 C 0.5927(4) 0.4171(6) -0.0922(3) 0.0423(17) Uani 1 1 d . . . . .
C6 C 0.6070(4) 0.3968(6) -0.0367(3) 0.0414(17) Uani 1 1 d . . . . .
C7 C 0.6581(4) 0.4659(6) 0.0049(3) 0.0483(19) Uani 1 1 d . . . . .
C8 C 0.7000(4) 0.3763(6) 0.0453(3) 0.0459(19) Uani 1 1 d . . . . .
C9 C 0.6674(4) 0.2681(6) 0.0230(2) 0.0423(18) Uani 1 1 d . . . . .
C10 C 0.7054(4) 0.1726(6) 0.0194(2) 0.0441(18) Uani 1 1 d . . . . .
C11 C 0.6709(4) 0.0863(6) -0.0160(3) 0.0446(18) Uani 1 1 d . . . . .
C12 C 0.6016(4) 0.1050(6) -0.0449(3) 0.0428(17) Uani 1 1 d . . . . .
C13 C 0.5661(4) 0.0368(6) -0.0949(2) 0.0419(17) Uani 1 1 d . . . . .
C14 C 0.5258(4) 0.1268(5) -0.1359(3) 0.0393(17) Uani 1 1 d . . . . .
C15 C 0.5722(4) 0.1282(6) -0.1828(3) 0.0413(18) Uani 1 1 d . . . . .
C16 C 0.5840(4) 0.2218(6) -0.2095(3) 0.0464(19) Uani 1 1 d . . . . .
C17 C 0.5628(4) 0.3355(5) -0.1904(3) 0.0391(17) Uani 1 1 d . . . . .
C18 C 0.6297(4) 0.4004(5) -0.2020(3) 0.0429(18) Uani 1 1 d . . . . .
C19 C 0.6628(4) 0.4762(6) -0.1688(3) 0.0445(18) Uani 1 1 d . . . . .
C20 C 0.6327(4) 0.5130(5) -0.1161(2) 0.0400(17) Uani 1 1 d . . . . .
C21 C 0.7069(4) 0.5341(5) -0.0799(3) 0.0431(18) Uani 1 1 d . . . . .
C22 C 0.7198(4) 0.5113(6) -0.0252(3) 0.0482(19) Uani 1 1 d . . . . .
C23 C 0.7916(5) 0.4647(6) -0.0016(3) 0.0474(19) Uani 1 1 d . . . . .
C24 C 0.7782(4) 0.3789(6) 0.0340(3) 0.0443(19) Uani 1 1 d . . . . .
C25 C 0.8203(4) 0.2855(6) 0.0342(3) 0.049(2) Uani 1 1 d . . . . .
C26 C 0.7882(4) 0.1696(6) 0.0413(3) 0.0474(19) Uani 1 1 d . . . . .
C27 C 0.8309(4) 0.1100(6) 0.0007(3) 0.0474(19) Uani 1 1 d . . . . .
C28 C 0.7976(4) 0.0307(6) -0.0338(3) 0.0464(19) Uani 1 1 d . . . . .
C29 C 0.7188(4) -0.0059(5) -0.0336(3) 0.0436(18) Uani 1 1 d . . . . .
C30 C 0.6965(4) -0.0270(6) -0.0958(3) 0.0456(18) Uani 1 1 d . . . . .
C31 C 0.6287(4) -0.0041(5) -0.1229(3) 0.0424(18) Uani 1 1 d . . . . .
C32 C 0.6249(4) 0.0423(5) -0.1776(3) 0.0424(18) Uani 1 1 d . . . . .
C33 C 0.6855(4) 0.0464(5) -0.2045(3) 0.0418(18) Uani 1 1 d . . . . .
C34 C 0.6987(4) 0.1416(5) -0.2343(2) 0.0408(18) Uani 1 1 d . . . . .
C35 C 0.6487(4) 0.2288(6) -0.2364(2) 0.0421(18) Uani 1 1 d . . . . .
C36 C 0.6762(4) 0.3348(5) -0.2346(2) 0.0371(17) Uani 1 1 d . . . . .
C37 C 0.7505(4) 0.3550(6) -0.2332(2) 0.0451(19) Uani 1 1 d . . . . .
C38 C 0.7876(4) 0.4564(6) -0.2052(3) 0.0446(18) Uani 1 1 d . . . . .
C39 C 0.7404(4) 0.4998(6) -0.1644(3) 0.0470(19) Uani 1 1 d . . . . .
C40 C 0.7668(4) 0.5303(5) -0.1126(3) 0.0460(18) Uani 1 1 d . . . . .
C41 C 0.8475(4) 0.5190(6) -0.0875(3) 0.0494(19) Uani 1 1 d . . . . .
C42 C 0.8492(5) 0.4626(6) -0.0320(3) 0.050(2) Uani 1 1 d . . . . .
C43 C 0.8943(4) 0.3699(6) -0.0303(3) 0.050(2) Uani 1 1 d . . . . .
C44 C 0.8796(4) 0.2814(6) 0.0019(3) 0.0473(19) Uani 1 1 d . . . . .
C45 C 0.8886(4) 0.1748(6) -0.0177(3) 0.0467(19) Uani 1 1 d . . . . .
C46 C 0.9144(4) 0.1577(6) -0.0664(3) 0.0479(19) Uani 1 1 d . . . . .
C47 C 0.8928(4) 0.0559(6) -0.1012(3) 0.0471(19) Uani 1 1 d . . . . .
C48 C 0.8224(4) 0.0098(5) -0.0862(3) 0.0423(18) Uani 1 1 d . . . . .
C49 C 0.7633(4) -0.0204(5) -0.1222(3) 0.0479(19) Uani 1 1 d . . . . .
C50 C 0.7599(4) -0.0069(6) -0.1843(3) 0.0432(18) Uani 1 1 d . . . . .
C51 C 0.8144(4) 0.0789(6) -0.1945(3) 0.0441(18) Uani 1 1 d . . . . .
C52 C 0.7763(4) 0.1612(6) -0.2302(2) 0.0401(17) Uani 1 1 d . . . . .
C53 C 0.8011(4) 0.2673(6) -0.2281(3) 0.0453(18) Uani 1 1 d . . . . .
C54 C 0.8673(4) 0.2975(6) -0.1916(3) 0.0471(19) Uani 1 1 d . . . . .
C55 C 0.8594(4) 0.4043(6) -0.1734(3) 0.0486(19) Uani 1 1 d . . . . .
C56 C 0.8850(4) 0.4327(6) -0.1201(3) 0.0467(18) Uani 1 1 d . . . . .
C57 C 0.9173(4) 0.3538(6) -0.0831(3) 0.050(2) Uani 1 1 d . . . . .
C58 C 0.9261(4) 0.2484(6) -0.1010(3) 0.051(2) Uani 1 1 d . . . . .
C59 C 0.9010(4) 0.2187(6) -0.1569(3) 0.052(2) Uani 1 1 d . . . . .
C60 C 0.8744(4) 0.1070(6) -0.1591(3) 0.0482(19) Uani 1 1 d . . . . .
C61 C 0.6146(4) 0.5539(6) 0.0288(3) 0.0467(18) Uani 1 1 d . . . . .
C62 C 0.6980(5) 0.3873(6) 0.1078(3) 0.053(2) Uani 1 1 d . . . . .
C63 C 0.5183(5) -0.0542(6) -0.0765(3) 0.052(2) Uani 1 1 d . . . . .
C64 C 0.4432(4) 0.1150(6) -0.1575(3) 0.0463(19) Uani 1 1 d . . . . .
C65 C 0.4892(4) 0.3858(6) -0.2208(3) 0.0465(19) Uani 1 1 d . . . . .
C66 C 0.5855(5) 0.6183(6) -0.1278(3) 0.047(2) Uani 1 1 d . . . . .
C67 C 0.8050(5) 0.1201(6) 0.0989(3) 0.053(2) Uani 1 1 d . . . . .
C68 C 0.7194(4) -0.1132(6) 0.0022(3) 0.0411(17) Uani 1 1 d . . . . .
C69 C 0.8026(4) 0.5381(6) -0.2488(3) 0.050(2) Uani 1 1 d . . . . .
C70 C 0.8875(4) 0.6291(7) -0.0802(3) 0.053(2) Uani 1 1 d . . . . .
C71 C 0.9575(5) -0.0233(6) -0.0961(3) 0.057(2) Uani 1 1 d . . . . .
C72 C 0.7668(4) -0.1156(6) -0.2133(3) 0.0463(19) Uani 1 1 d . . . . .
C01 C 0.9143(5) -0.1091(12) -0.3446(6) 0.140(6) Uani 1 1 d G U . . .
C02 C 0.9138(6) -0.0035(15) -0.3638(5) 0.196(9) Uani 1 1 d G . . . .
H02 H 0.8916 0.0127 -0.4001 0.235 Uiso 1 1 calc R U . . .
C03 C 0.9457(8) 0.0785(9) -0.3298(8) 0.173(7) Uani 1 1 d G U . . .
H03 H 0.9454 0.1507 -0.3429 0.208 Uiso 1 1 calc R U . . .
C04 C 0.9781(7) 0.0549(12) -0.2767(7) 0.185(8) Uani 1 1 d G U . . .
H04 H 0.9999 0.1110 -0.2535 0.222 Uiso 1 1 calc R U . . .
C05 C 0.9786(7) -0.0507(15) -0.2575(4) 0.233(11) Uani 1 1 d G U . . .
H05 H 1.0008 -0.0669 -0.2212 0.280 Uiso 1 1 calc R U . . .
C06 C 0.9467(7) -0.1327(9) -0.2914(7) 0.178(7) Uani 1 1 d G U . . .
H06 H 0.9471 -0.2049 -0.2783 0.214 Uiso 1 1 calc R U . . .
C07 C 0.8731(10) -0.2111(17) -0.3773(9) 0.220(8) Uani 1 1 d . U . . .
H07A H 0.8195 -0.2066 -0.3762 0.329 Uiso 1 1 calc R U . . .
H07B H 0.8924 -0.2785 -0.3600 0.329 Uiso 1 1 calc R U . . .
H07C H 0.8827 -0.2098 -0.4156 0.329 Uiso 1 1 calc R U . . .

loop_
_atom_site_aniso_label
_atom_site_aniso_U_11
_atom_site_aniso_U_22
_atom_site_aniso_U_33
_atom_site_aniso_U_23
_atom_site_aniso_U_13
_atom_site_aniso_U_12
F1 0.072(3) 0.043(3) 0.049(2) -0.0069(19) -0.001(2) 0.005(2)
F2 0.070(3) 0.042(3) 0.051(2) -0.0062(19) -0.006(2) 0.000(2)
F3 0.069(3) 0.054(3) 0.045(2) -0.002(2) -0.013(2) 0.011(2)
F4 0.075(3) 0.051(3) 0.050(2) -0.013(2) -0.013(2) 0.004(2)
F5 0.083(3) 0.068(3) 0.035(2) -0.001(2) -0.012(2) 0.024(3)
F6 0.076(3) 0.057(3) 0.041(2) -0.0008(19) -0.002(2) 0.000(2)
F7 0.098(3) 0.045(3) 0.040(2) 0.0052(19) -0.011(2) -0.007(2)
F8 0.067(3) 0.034(2) 0.050(2) -0.0062(18) -0.0027(19) 0.003(2)
F9 0.070(3) 0.051(3) 0.048(2) -0.002(2) 0.008(2) -0.005(2)
F10 0.062(3) 0.049(3) 0.052(2) -0.0040(19) -0.0146(19) -0.010(2)
F11 0.055(3) 0.060(3) 0.052(2) -0.004(2) 0.002(2) -0.004(2)
F12 0.055(3) 0.057(3) 0.050(2) 0.008(2) -0.0106(19) -0.003(2)
F13 0.052(3) 0.062(3) 0.058(3) 0.010(2) -0.007(2) 0.004(2)
F14 0.068(3) 0.053(3) 0.039(2) -0.0049(19) -0.0180(19) 0.007(2)
F15 0.067(3) 0.039(3) 0.061(3) 0.0042(19) -0.020(2) 0.004(2)
F16 0.076(3) 0.045(3) 0.059(3) -0.008(2) -0.018(2) 0.009(2)
F17 0.071(3) 0.047(3) 0.053(2) 0.013(2) -0.004(2) 0.009(2)
F18 0.049(3) 0.043(3) 0.069(3) 0.007(2) -0.004(2) 0.011(2)
F19 0.081(3) 0.041(3) 0.045(2) 0.0027(18) -0.004(2) 0.008(2)
F20 0.090(4) 0.071(3) 0.044(2) 0.003(2) -0.029(2) -0.006(3)
F21 0.082(4) 0.078(3) 0.035(2) 0.006(2) 0.000(2) 0.023(3)
F22 0.119(4) 0.042(3) 0.064(3) 0.008(2) -0.037(3) -0.016(3)
F23 0.092(4) 0.051(3) 0.049(3) 0.008(2) 0.008(2) 0.012(2)
F24 0.076(4) 0.054(3) 0.066(3) 0.011(2) 0.003(2) 0.009(2)
F25 0.069(3) 0.043(3) 0.052(2) 0.0001(19) 0.005(2) -0.008(2)
F26 0.077(3) 0.045(3) 0.058(3) 0.001(2) -0.001(2) -0.009(2)
F27 0.066(3) 0.055(3) 0.058(3) 0.013(2) -0.006(2) 0.004(2)
F28 0.075(3) 0.052(3) 0.081(3) -0.020(2) 0.000(3) -0.012(2)
F29 0.059(3) 0.059(3) 0.072(3) -0.009(2) -0.015(2) -0.015(2)
F30 0.081(3) 0.053(3) 0.061(3) 0.006(2) -0.011(2) -0.022(2)
F31 0.068(3) 0.063(3) 0.061(3) -0.010(2) -0.015(2) 0.011(2)
F32 0.052(3) 0.062(3) 0.103(4) -0.005(3) -0.012(2) 0.004(3)
F33 0.084(3) 0.077(4) 0.055(3) 0.001(2) -0.019(2) 0.022(3)
F34 0.066(3) 0.051(3) 0.055(2) -0.009(2) -0.008(2) 0.014(2)
F35 0.080(3) 0.045(3) 0.060(3) -0.005(2) 0.000(2) -0.003(2)
F36 0.078(3) 0.052(3) 0.036(2) -0.0043(18) -0.0054(19) 0.008(2)
C1 0.057(5) 0.044(5) 0.038(4) -0.002(3) 0.000(3) 0.001(4)
C2 0.051(5) 0.045(5) 0.035(4) 0.001(3) -0.011(3) -0.002(4)
C3 0.040(4) 0.044(5) 0.038(4) -0.002(3) -0.006(3) 0.001(3)
C4 0.042(5) 0.035(4) 0.040(4) 0.005(3) -0.007(3) 0.001(3)
C5 0.047(5) 0.037(4) 0.042(4) -0.004(3) 0.000(3) 0.010(3)
C6 0.040(4) 0.040(4) 0.041(4) -0.006(3) -0.005(3) 0.001(3)
C7 0.067(5) 0.033(4) 0.040(4) -0.008(3) -0.007(4) 0.000(4)
C8 0.051(5) 0.035(4) 0.045(4) 0.003(3) -0.015(3) 0.004(3)
C9 0.054(5) 0.035(4) 0.034(3) -0.001(3) -0.006(3) 0.003(3)
C10 0.063(5) 0.042(5) 0.026(3) 0.001(3) -0.002(3) -0.007(4)
C11 0.053(5) 0.043(5) 0.036(4) 0.006(3) 0.000(3) 0.002(4)
C12 0.056(5) 0.038(4) 0.034(3) 0.003(3) 0.002(3) -0.001(4)
C13 0.052(5) 0.037(4) 0.033(3) 0.002(3) -0.006(3) 0.000(3)
C14 0.039(4) 0.032(4) 0.043(4) -0.003(3) -0.008(3) 0.004(3)
C15 0.045(5) 0.041(5) 0.034(3) -0.007(3) -0.008(3) -0.005(3)
C16 0.056(5) 0.041(5) 0.036(4) 0.001(3) -0.017(3) -0.003(4)
C17 0.036(4) 0.031(4) 0.045(4) -0.001(3) -0.015(3) -0.004(3)
C18 0.057(5) 0.027(4) 0.040(4) 0.002(3) -0.011(3) 0.002(3)
C19 0.049(5) 0.045(5) 0.036(4) 0.002(3) -0.008(3) 0.008(4)
C20 0.055(5) 0.022(4) 0.038(3) -0.004(3) -0.009(3) -0.004(3)
C21 0.060(5) 0.021(4) 0.044(4) -0.003(3) -0.006(3) 0.009(3)
C22 0.060(5) 0.030(4) 0.051(4) -0.011(3) -0.005(4) 0.012(4)
C23 0.063(6) 0.034(4) 0.043(4) -0.011(3) -0.004(4) 0.001(4)
C24 0.052(5) 0.042(5) 0.033(3) -0.003(3) -0.014(3) 0.004(4)
C25 0.068(6) 0.047(5) 0.025(3) -0.006(3) -0.017(3) -0.005(4)
C26 0.048(5) 0.050(5) 0.040(4) 0.005(3) -0.009(3) 0.007(4)
C27 0.055(5) 0.035(4) 0.046(4) 0.003(3) -0.017(3) 0.003(4)
C28 0.056(5) 0.032(4) 0.045(4) 0.008(3) -0.015(3) 0.008(3)
C29 0.053(5) 0.036(4) 0.036(3) 0.000(3) -0.015(3) 0.006(3)
C30 0.055(5) 0.037(4) 0.042(4) -0.003(3) -0.003(4) 0.003(4)
C31 0.052(5) 0.030(4) 0.042(4) 0.006(3) -0.002(3) -0.004(3)
C32 0.057(5) 0.033(4) 0.034(3) -0.004(3) -0.009(3) -0.001(3)
C33 0.056(5) 0.033(4) 0.031(3) -0.002(3) -0.011(3) -0.006(3)
C34 0.052(5) 0.041(4) 0.026(3) -0.003(3) -0.008(3) 0.007(4)
C35 0.048(5) 0.049(5) 0.025(3) 0.002(3) -0.009(3) -0.002(4)
C36 0.039(5) 0.034(4) 0.032(3) 0.006(3) -0.015(3) 0.005(3)
C37 0.058(6) 0.045(5) 0.029(3) 0.009(3) -0.006(3) 0.000(4)
C38 0.053(5) 0.044(5) 0.035(4) -0.003(3) -0.002(3) -0.001(3)
C39 0.054(5) 0.048(5) 0.034(4) 0.006(3) -0.010(3) 0.002(4)
C40 0.064(5) 0.027(4) 0.044(4) 0.002(3) -0.004(4) 0.000(3)
C41 0.044(5) 0.041(5) 0.059(4) -0.002(3) -0.009(3) -0.007(3)
C42 0.065(6) 0.036(5) 0.043(4) -0.004(3) -0.010(4) -0.008(4)
C43 0.049(5) 0.048(5) 0.046(4) -0.006(3) -0.021(3) -0.005(4)
C44 0.049(5) 0.042(5) 0.045(4) -0.003(3) -0.014(4) 0.004(4)
C45 0.047(5) 0.039(4) 0.047(4) 0.000(3) -0.021(3) 0.005(4)
C46 0.038(5) 0.053(5) 0.047(4) -0.004(4) -0.015(3) 0.006(3)
C47 0.050(5) 0.046(5) 0.039(4) -0.006(3) -0.014(3) 0.009(4)
C48 0.049(5) 0.036(4) 0.038(4) 0.003(3) -0.010(3) 0.002(3)
C49 0.070(6) 0.027(4) 0.042(4) -0.002(3) -0.008(4) 0.005(4)
C50 0.049(5) 0.039(4) 0.039(4) 0.004(3) -0.005(3) 0.008(3)
C51 0.046(5) 0.039(4) 0.043(4) -0.003(3) -0.009(3) 0.005(3)
C52 0.046(5) 0.040(5) 0.034(3) -0.001(3) 0.002(3) 0.002(3)
C53 0.051(5) 0.047(5) 0.033(3) 0.002(3) -0.009(3) -0.005(4)
C54 0.049(5) 0.036(5) 0.053(4) 0.004(3) -0.005(3) -0.003(3)
C55 0.045(5) 0.046(5) 0.051(4) 0.001(3) -0.008(3) -0.003(3)
C56 0.037(4) 0.041(4) 0.059(4) -0.012(3) -0.007(3) 0.004(3)
C57 0.051(5) 0.033(4) 0.060(5) -0.001(3) -0.015(4) -0.002(3)
C58 0.047(5) 0.053(5) 0.047(4) -0.001(4) -0.012(3) -0.004(4)
C59 0.059(5) 0.048(5) 0.045(4) -0.006(3) -0.008(4) -0.006(4)
C60 0.049(5) 0.053(5) 0.043(4) 0.001(3) 0.004(3) 0.004(4)
C61 0.065(5) 0.035(4) 0.038(4) 0.002(3) 0.002(4) -0.003(4)
C62 0.059(6) 0.042(5) 0.055(5) -0.013(4) -0.002(4) 0.001(4)
C63 0.059(6) 0.043(5) 0.050(4) -0.011(4) -0.003(4) -0.005(4)
C64 0.067(6) 0.030(4) 0.040(4) 0.004(3) -0.001(4) -0.004(4)
C65 0.045(5) 0.037(5) 0.052(4) 0.000(3) -0.009(4) -0.001(4)
C66 0.055(6) 0.038(4) 0.042(4) -0.009(3) -0.016(3) 0.008(4)
C67 0.080(6) 0.040(5) 0.037(4) 0.003(3) -0.002(4) -0.002(4)
C68 0.039(5) 0.045(4) 0.035(4) 0.000(3) -0.009(3) -0.006(3)
C69 0.050(5) 0.042(5) 0.055(4) -0.008(4) -0.009(4) -0.010(4)
C70 0.041(5) 0.061(6) 0.051(5) -0.006(4) -0.009(4) -0.011(4)
C71 0.059(6) 0.045(5) 0.060(5) -0.003(4) -0.018(4) -0.008(4)
C72 0.055(6) 0.039(5) 0.043(4) -0.003(3) -0.001(3) -0.002(4)
C01 0.074(9) 0.211(17) 0.136(12) -0.037(12) 0.020(8) 0.024(10)
C02 0.117(14) 0.19(2) 0.26(2) 0.04(2) -0.050(13) 0.046(14)
C03 0.125(13) 0.215(18) 0.180(16) 0.035(15) 0.025(11) 0.007(12)
C04 0.158(15) 0.205(19) 0.195(17) -0.042(15) 0.035(13) 0.019(13)
C05 0.181(17) 0.29(2) 0.223(19) -0.093(19) 0.018(14) -0.021(18)
C06 0.148(14) 0.209(18) 0.183(16) 0.070(14) 0.047(12) 0.026(12)
C07 0.161(13) 0.255(16) 0.227(15) -0.126(13) -0.030(11) 0.004(12)

loop_
_atom_type_symbol
_atom_type_description
_atom_type_scat_dispersion_real
_atom_type_scat_dispersion_imag
_atom_type_scat_source
C C 0.0033 0.0016 'International Tables Vol C Tables 4.2.6.8 and 6.1.1.4'
F F 0.0171 0.0103 'International Tables Vol C Tables 4.2.6.8 and 6.1.1.4'
H H 0.0000 0.0000 'International Tables Vol C Tables 4.2.6.8 and 6.1.1.4'

loop_
_geom_angle_atom_site_label_1
_geom_angle_atom_site_label_2
_geom_angle_atom_site_label_3
_geom_angle
_geom_angle_site_symmetry_1
_geom_angle_site_symmetry_3
_geom_angle_publ_flag
C2 C1 C6 119.0(6) . . ?
C2 C1 C9 120.7(7) . . ?
C6 C1 C9 111.9(6) . . ?
C1 C2 C12 119.1(6) . . ?
C1 C2 C3 120.7(7) . . ?
C12 C2 C3 111.5(6) . . ?
C4 C3 C2 118.9(6) . . ?
C4 C3 C14 127.2(6) . . ?
C2 C3 C14 108.4(6) . . ?
C3 C4 C5 119.4(6) . . ?
C3 C4 C17 117.7(6) . . ?
C5 C4 C17 120.7(6) . . ?
C6 C5 C4 118.2(6) . . ?
C6 C5 C20 118.9(6) . . ?
C4 C5 C20 120.3(6) . . ?
C5 C6 C1 120.8(6) . . ?
C5 C6 C7 124.8(6) . . ?
C1 C6 C7 108.9(5) . . ?
C61 C7 C22 112.3(6) . . ?
C61 C7 C6 110.9(6) . . ?
C22 C7 C6 107.3(6) . . ?
C61 C7 C8 118.9(6) . . ?
C22 C7 C8 103.7(6) . . ?
C6 C7 C8 102.7(5) . . ?
C24 C8 C9 106.4(6) . . ?
C24 C8 C62 109.8(6) . . ?
C9 C8 C62 111.8(6) . . ?
C24 C8 C7 104.6(6) . . ?
C9 C8 C7 104.7(5) . . ?
C62 C8 C7 118.7(6) . . ?
C10 C9 C1 119.2(6) . . ?
C10 C9 C8 126.9(6) . . ?
C1 C9 C8 107.7(6) . . ?
C9 C10 C11 119.1(6) . . ?
C9 C10 C26 118.4(6) . . ?
C11 C10 C26 120.9(6) . . ?
C12 C11 C10 118.2(7) . . ?
C12 C11 C29 119.5(6) . . ?
C10 C11 C29 119.8(6) . . ?
C11 C12 C2 120.5(6) . . ?
C11 C12 C13 124.6(6) . . ?
C2 C12 C13 108.6(5) . . ?
C31 C13 C63 112.6(6) . . ?
C31 C13 C12 106.8(6) . . ?
C63 C13 C12 110.9(5) . . ?
C31 C13 C14 104.7(5) . . ?
C63 C13 C14 118.0(6) . . ?
C12 C13 C14 102.9(5) . . ?
C15 C14 C64 110.9(5) . . ?
C15 C14 C3 105.3(5) . . ?
C64 C14 C3 112.0(5) . . ?
C15 C14 C13 103.5(5) . . ?
C64 C14 C13 119.5(6) . . ?
C3 C14 C13 104.5(5) . . ?
C16 C15 C32 122.0(7) . . ?
C16 C15 C14 121.1(7) . . ?
C32 C15 C14 111.0(6) . . ?
C15 C16 C35 118.0(7) . . ?
C15 C16 C17 124.4(7) . . ?
C35 C16 C17 109.8(6) . . ?
C18 C17 C4 110.1(5) . . ?
C18 C17 C16 100.7(6) . . ?
C4 C17 C16 108.5(5) . . ?
C18 C17 C65 110.7(6) . . ?
C4 C17 C65 109.9(6) . . ?
C16 C17 C65 116.6(5) . . ?
C19 C18 C36 118.3(7) . . ?
C19 C18 C17 124.3(7) . . ?
C36 C18 C17 110.0(6) . . ?
C18 C19 C39 123.1(7) . . ?
C18 C19 C20 122.8(7) . . ?
C39 C19 C20 109.7(6) . . ?
C21 C20 C19 98.8(5) . . ?
C21 C20 C5 109.3(5) . . ?
C19 C20 C5 109.4(5) . . ?
C21 C20 C66 112.3(5) . . ?
C19 C20 C66 109.9(5) . . ?
C5 C20 C66 115.8(6) . . ?
C22 C21 C40 120.2(6) . . ?
C22 C21 C20 123.8(7) . . ?
C40 C21 C20 110.0(6) . . ?
C21 C22 C23 119.6(7) . . ?
C21 C22 C7 121.0(6) . . ?
C23 C22 C7 109.4(6) . . ?
C42 C23 C24 122.1(7) . . ?
C42 C23 C22 119.7(7) . . ?
C24 C23 C22 108.7(7) . . ?
C25 C24 C23 119.1(7) . . ?
C25 C24 C8 121.5(7) . . ?
C23 C24 C8 112.4(6) . . ?
C24 C25 C44 119.1(7) . . ?
C24 C25 C26 123.4(7) . . ?
C44 C25 C26 110.6(6) . . ?
C10 C26 C27 110.0(5) . . ?
C10 C26 C67 113.4(6) . . ?
C27 C26 C67 110.8(6) . . ?
C10 C26 C25 107.6(6) . . ?
C27 C26 C25 97.9(6) . . ?
C67 C26 C25 116.0(6) . . ?
C28 C27 C45 118.6(7) . . ?
C28 C27 C26 121.6(7) . . ?
C45 C27 C26 113.1(6) . . ?
C27 C28 C48 120.7(7) . . ?
C27 C28 C29 123.4(7) . . ?
C48 C28 C29 111.2(6) . . ?
C28 C29 C11 110.7(6) . . ?
C28 C29 C30 99.7(6) . . ?
C11 C29 C30 108.9(5) . . ?
C28 C29 C68 108.6(5) . . ?
C11 C29 C68 115.2(6) . . ?
C30 C29 C68 112.7(5) . . ?
C31 C30 C49 121.8(6) . . ?
C31 C30 C29 123.4(7) . . ?
C49 C30 C29 108.1(6) . . ?
C30 C31 C32 117.8(6) . . ?
C30 C31 C13 122.8(6) . . ?
C32 C31 C13 110.5(6) . . ?
C33 C32 C15 120.5(7) . . ?
C33 C32 C31 121.7(6) . . ?
C15 C32 C31 108.9(6) . . ?
C32 C33 C34 119.0(7) . . ?
C32 C33 C50 124.4(6) . . ?
C34 C33 C50 108.8(6) . . ?
C35 C34 C52 120.1(7) . . ?
C35 C34 C33 120.1(7) . . ?
C52 C34 C33 109.8(6) . . ?
C36 C35 C34 119.5(7) . . ?
C36 C35 C16 110.7(7) . . ?
C34 C35 C16 120.2(7) . . ?
C37 C36 C35 121.1(6) . . ?
C37 C36 C18 121.4(6) . . ?
C35 C36 C18 107.7(6) . . ?
C36 C37 C53 119.2(7) . . ?
C36 C37 C38 121.9(7) . . ?
C53 C37 C38 110.2(6) . . ?
C39 C38 C69 113.8(6) . . ?
C39 C38 C37 109.5(6) . . ?
C69 C38 C37 109.6(5) . . ?
C39 C38 C55 109.0(5) . . ?
C69 C38 C55 114.1(6) . . ?
C37 C38 C55 99.9(6) . . ?
C40 C39 C19 110.2(7) . . ?
C40 C39 C38 124.6(7) . . ?
C19 C39 C38 121.6(6) . . ?
C39 C40 C21 109.8(7) . . ?
C39 C40 C41 123.8(7) . . ?
C21 C40 C41 122.6(6) . . ?
C40 C41 C42 107.8(6) . . ?
C40 C41 C70 112.3(6) . . ?
C42 C41 C70 110.3(6) . . ?
C40 C41 C56 108.7(5) . . ?
C42 C41 C56 101.0(6) . . ?
C70 C41 C56 115.9(7) . . ?
C23 C42 C43 119.1(7) . . ?
C23 C42 C41 123.8(7) . . ?
C43 C42 C41 109.8(7) . . ?
C44 C43 C42 120.0(8) . . ?
C44 C43 C57 120.5(7) . . ?
C42 C43 C57 109.2(6) . . ?
C43 C44 C45 119.6(7) . . ?
C43 C44 C25 120.4(7) . . ?
C45 C44 C25 110.7(7) . . ?
C46 C45 C44 120.9(7) . . ?
C46 C45 C27 122.9(6) . . ?
C44 C45 C27 106.6(7) . . ?
C45 C46 C58 119.5(7) . . ?
C45 C46 C47 121.5(7) . . ?
C58 C46 C47 110.9(6) . . ?
C48 C47 C71 114.2(6) . . ?
C48 C47 C46 109.7(6) . . ?
C71 C47 C46 110.2(5) . . ?
C48 C47 C60 107.4(5) . . ?
C71 C47 C60 113.9(6) . . ?
C46 C47 C60 100.5(6) . . ?
C49 C48 C28 108.6(7) . . ?
C49 C48 C47 125.1(6) . . ?
C28 C48 C47 122.3(6) . . ?
C48 C49 C30 111.0(6) . . ?
C48 C49 C50 123.2(7) . . ?
C30 C49 C50 122.1(6) . . ?
C51 C50 C33 102.4(5) . . ?
C51 C50 C49 107.9(6) . . ?
C33 C50 C49 106.6(6) . . ?
C51 C50 C72 116.5(6) . . ?
C33 C50 C72 110.6(5) . . ?
C49 C50 C72 112.0(6) . . ?
C60 C51 C52 119.0(7) . . ?
C60 C51 C50 124.8(6) . . ?
C52 C51 C50 109.1(6) . . ?
C53 C52 C34 118.5(6) . . ?
C53 C52 C51 121.0(6) . . ?
C34 C52 C51 107.9(6) . . ?
C52 C53 C37 121.3(7) . . ?
C52 C53 C54 120.3(6) . . ?
C37 C53 C54 109.3(6) . . ?
C59 C54 C55 121.4(6) . . ?
C59 C54 C53 117.5(7) . . ?
C55 C54 C53 109.1(6) . . ?
C56 C55 C54 120.4(7) . . ?
C56 C55 C38 121.4(6) . . ?
C54 C55 C38 109.9(6) . . ?
C55 C56 C57 119.8(7) . . ?
C55 C56 C41 123.7(6) . . ?
C57 C56 C41 108.5(6) . . ?
C58 C57 C56 120.1(7) . . ?
C58 C57 C43 118.5(7) . . ?
C56 C57 C43 110.0(7) . . ?
C57 C58 C59 120.5(7) . . ?
C57 C58 C46 120.8(7) . . ?
C59 C58 C46 108.2(6) . . ?
C54 C59 C58 117.8(7) . . ?
C54 C59 C60 121.8(6) . . ?
C58 C59 C60 109.7(6) . . ?
C51 C60 C59 120.2(7) . . ?
C51 C60 C47 122.8(7) . . ?
C59 C60 C47 108.8(6) . . ?
F1 C61 F2 107.4(5) . . ?
F1 C61 F3 106.2(6) . . ?
F2 C61 F3 106.1(6) . . ?
F1 C61 C7 112.9(6) . . ?
F2 C61 C7 113.2(6) . . ?
F3 C61 C7 110.6(5) . . ?
F4 C62 F5 106.6(6) . . ?
F4 C62 F6 107.6(6) . . ?
F5 C62 F6 107.9(7) . . ?
F4 C62 C8 112.0(6) . . ?
F5 C62 C8 110.4(6) . . ?
F6 C62 C8 112.2(6) . . ?
F8 C63 F9 108.6(6) . . ?
F8 C63 F7 106.8(6) . . ?
F9 C63 F7 106.8(6) . . ?
F8 C63 C13 112.5(6) . . ?
F9 C63 C13 112.3(6) . . ?
F7 C63 C13 109.6(6) . . ?
F11 C64 F12 108.6(6) . . ?
F11 C64 F10 107.2(6) . . ?
F12 C64 F10 104.9(5) . . ?
F11 C64 C14 112.7(5) . . ?
F12 C64 C14 110.8(6) . . ?
F10 C64 C14 112.3(6) . . ?
F13 C65 F15 107.9(6) . . ?
F13 C65 F14 109.2(6) . . ?
F15 C65 F14 106.1(6) . . ?
F13 C65 C17 115.1(6) . . ?
F15 C65 C17 108.7(6) . . ?
F14 C65 C17 109.5(6) . . ?
F16 C66 F18 109.9(6) . . ?
F16 C66 F17 105.8(6) . . ?
F18 C66 F17 107.2(5) . . ?
F16 C66 C20 112.3(5) . . ?
F18 C66 C20 111.6(6) . . ?
F17 C66 C20 109.8(6) . . ?
F21 C67 F19 106.9(6) . . ?
F21 C67 F20 107.8(6) . . ?
F19 C67 F20 105.8(6) . . ?
F21 C67 C26 113.5(6) . . ?
F19 C67 C26 111.5(6) . . ?
F20 C67 C26 111.0(6) . . ?
F22 C68 F23 110.9(6) . . ?
F22 C68 F24 106.9(6) . . ?
F23 C68 F24 106.2(5) . . ?
F22 C68 C29 112.5(5) . . ?
F23 C68 C29 110.4(6) . . ?
F24 C68 C29 109.6(5) . . ?
F26 C69 F25 108.6(6) . . ?
F26 C69 F27 107.1(6) . . ?
F25 C69 F27 106.9(6) . . ?
F26 C69 C38 112.5(6) . . ?
F25 C69 C38 112.1(6) . . ?
F27 C69 C38 109.5(6) . . ?
F28 C70 F30 109.3(7) . . ?
F28 C70 F29 108.3(6) . . ?
F30 C70 F29 106.1(6) . . ?
F28 C70 C41 111.9(7) . . ?
F30 C70 C41 111.5(6) . . ?
F29 C70 C41 109.5(6) . . ?
F32 C71 F31 108.9(7) . . ?
F32 C71 F33 107.5(6) . . ?
F31 C71 F33 106.3(6) . . ?
F32 C71 C47 112.3(7) . . ?
F31 C71 C47 112.6(6) . . ?
F33 C71 C47 109.0(7) . . ?
F34 C72 F35 109.0(6) . . ?
F34 C72 F36 108.1(6) . . ?
F35 C72 F36 106.3(6) . . ?
F34 C72 C50 112.5(6) . . ?
F35 C72 C50 111.0(6) . . ?
F36 C72 C50 109.7(6) . . ?
C02 C01 C06 120.0 . . ?
C02 C01 C07 125.6(15) . . ?
C06 C01 C07 114.2(15) . . ?
C03 C02 C01 120.0 . . ?
C04 C03 C02 120.0 . . ?
C03 C04 C05 120.0 . . ?
C06 C05 C04 120.0 . . ?
C05 C06 C01 120.0 . . ?

loop_
_geom_bond_atom_site_label_1
_geom_bond_atom_site_label_2
_geom_bond_distance
_geom_bond_site_symmetry_2
_geom_bond_publ_flag
F1 C61 1.335(8) . ?
F2 C61 1.338(8) . ?
F3 C61 1.339(8) . ?
F4 C62 1.325(8) . ?
F5 C62 1.326(8) . ?
F6 C62 1.326(9) . ?
F7 C63 1.347(8) . ?
F8 C63 1.319(8) . ?
F9 C63 1.325(9) . ?
F10 C64 1.347(8) . ?
F11 C64 1.321(8) . ?
F12 C64 1.325(7) . ?
F13 C65 1.293(8) . ?
F14 C65 1.354(8) . ?
F15 C65 1.337(8) . ?
F16 C66 1.305(7) . ?
F17 C66 1.346(8) . ?
F18 C66 1.322(8) . ?
F19 C67 1.330(8) . ?
F20 C67 1.349(9) . ?
F21 C67 1.317(9) . ?
F22 C68 1.294(7) . ?
F23 C68 1.303(8) . ?
F24 C68 1.337(8) . ?
F25 C69 1.331(9) . ?
F26 C69 1.322(8) . ?
F27 C69 1.347(8) . ?
F28 C70 1.299(9) . ?
F29 C70 1.359(8) . ?
F30 C70 1.346(8) . ?
F31 C71 1.320(8) . ?
F32 C71 1.303(9) . ?
F33 C71 1.346(8) . ?
F34 C72 1.302(8) . ?
F35 C72 1.326(8) . ?
F36 C72 1.339(7) . ?
C1 C2 1.374(9) . ?
C1 C6 1.404(10) . ?
C1 C9 1.417(9) . ?
C2 C12 1.415(10) . ?
C2 C3 1.418(9) . ?
C3 C4 1.378(9) . ?
C3 C14 1.537(9) . ?
C4 C5 1.452(9) . ?
C4 C17 1.549(9) . ?
C5 C6 1.377(9) . ?
C5 C20 1.549(10) . ?
C6 C7 1.544(9) . ?
C7 C61 1.513(10) . ?
C7 C22 1.532(11) . ?
C7 C8 1.610(9) . ?
C8 C24 1.485(10) . ?
C8 C9 1.536(9) . ?
C8 C62 1.549(10) . ?
C9 C10 1.378(10) . ?
C10 C11 1.464(9) . ?
C10 C26 1.526(10) . ?
C11 C12 1.377(9) . ?
C11 C29 1.533(10) . ?
C12 C13 1.556(9) . ?
C13 C31 1.497(10) . ?
C13 C63 1.527(10) . ?
C13 C14 1.609(9) . ?
C14 C15 1.519(10) . ?
C14 C64 1.528(10) . ?
C15 C16 1.363(10) . ?
C15 C32 1.424(10) . ?
C16 C35 1.429(10) . ?
C16 C17 1.550(10) . ?
C17 C18 1.515(10) . ?
C17 C65 1.568(9) . ?
C18 C19 1.333(9) . ?
C18 C36 1.483(10) . ?
C19 C39 1.430(10) . ?
C19 C20 1.542(9) . ?
C20 C21 1.533(9) . ?
C20 C66 1.564(9) . ?
C21 C22 1.365(9) . ?
C21 C40 1.439(10) . ?
C22 C23 1.470(10) . ?
C23 C42 1.366(10) . ?
C23 C24 1.419(10) . ?
C24 C25 1.386(10) . ?
C25 C44 1.424(10) . ?
C25 C26 1.568(10) . ?
C26 C27 1.535(10) . ?
C26 C67 1.537(9) . ?
C27 C28 1.381(10) . ?
C27 C45 1.442(11) . ?
C28 C48 1.446(10) . ?
C28 C29 1.502(10) . ?
C29 C30 1.549(9) . ?
C29 C68 1.595(9) . ?
C30 C31 1.349(9) . ?
C30 C49 1.456(10) . ?
C31 C32 1.455(9) . ?
C32 C33 1.361(10) . ?
C33 C34 1.427(9) . ?
C33 C50 1.524(10) . ?
C34 C35 1.406(10) . ?
C34 C52 1.421(10) . ?
C35 C36 1.402(10) . ?
C36 C37 1.367(10) . ?
C37 C53 1.416(10) . ?
C37 C38 1.543(10) . ?
C38 C39 1.505(10) . ?
C38 C69 1.525(10) . ?
C38 C55 1.565(9) . ?
C39 C40 1.354(9) . ?
C40 C41 1.516(10) . ?
C41 C42 1.530(10) . ?
C41 C70 1.543(10) . ?
C41 C56 1.550(10) . ?
C42 C43 1.408(10) . ?
C43 C44 1.400(10) . ?
C43 C57 1.432(11) . ?
C44 C45 1.423(10) . ?
C45 C46 1.362(10) . ?
C46 C58 1.442(10) . ?
C46 C47 1.543(10) . ?
C47 C48 1.492(10) . ?
C47 C71 1.521(11) . ?
C47 C60 1.554(9) . ?
C48 C49 1.349(9) . ?
C49 C50 1.529(9) . ?
C50 C51 1.496(10) . ?
C50 C72 1.537(10) . ?
C51 C60 1.345(9) . ?
C51 C52 1.457(9) . ?
C52 C53 1.388(10) . ?
C53 C54 1.448(9) . ?
C54 C59 1.383(10) . ?
C54 C55 1.410(10) . ?
C55 C56 1.376(9) . ?
C56 C57 1.407(10) . ?
C57 C58 1.393(10) . ?
C58 C59 1.437(9) . ?
C59 C60 1.463(10) . ?
C01 C02 1.3900 . ?
C01 C06 1.3900 . ?
C01 C07 1.624(18) . ?
C02 C03 1.3900 . ?
C03 C04 1.3900 . ?
C04 C05 1.3900 . ?
C05 C06 1.3900 . ?
